data_2227585
loop_
_publ_author_name
'Augustine, T.'
'Vithiya, Scholastica Mary'
'Ignacimuthu, S.'
'Ramkumar, V.'

_publ_section_title
;
 3'-Benzoyl-1'-methyl-4'-phenylspiro[acenaphthylene-1(2<i>H</i>),2'-pyrrolidin]-2-one
;
_journal_coeditor_code HB5706
_journal_issue 11
_journal_name_full 'Acta Crystallographica Section E'
_journal_page_first o3002
_journal_paper_doi 10.1107/S160053681004376X
_journal_volume 66
_journal_year 2010
_chemical_formula_iupac 'C29 H23 N O2'
_chemical_formula_moiety 'C29 H23 N O2'
_chemical_formula_sum 'C29 H23 N O2'
_chemical_formula_weight 417.48
_chemical_name_systematic
;
3'-Benzoyl-1'-methyl-4'-phenylspiro[acenaphthylene-1(2<i>H</i>),2'-
pyrrolidin]-2-one
;
_space_group_IT_number 14
_symmetry_cell_setting monoclinic
_symmetry_space_group_name_Hall '-P 2ybc'
_symmetry_space_group_name_H-M 'P 1 21/c 1'
_atom_sites_solution_hydrogens geom
_atom_sites_solution_primary direct
_atom_sites_solution_secondary difmap
_audit_creation_method SHELXL97
_cell_angle_alpha 90.00
_cell_angle_beta 99.827(2)
_cell_angle_gamma 90.00
_cell_formula_units_Z 4
_cell_length_a 8.6462(4)
_cell_length_b 15.8352(8)
_cell_length_c 16.7174(8)
_cell_measurement_reflns_used 3350
_cell_measurement_temperature 298(2)
_cell_measurement_theta_max 25.25
_cell_measurement_theta_min 2.47
_cell_volume 2255.27(19)
_computing_cell_refinement
;
APEX2 (Bruker, 2004) and SAINT (Bruker,
2004)
;
_computing_data_collection 'APEX2 (Bruker, 2004)'
_computing_data_reduction
;
SAINT (Bruker, 2004) and XPREP (Bruker,
2004)
;
_computing_molecular_graphics 'ORTEP-3 (Farrugia, 1997)'
_computing_publication_material 'SHELXL97 (Sheldrick, 2008)'
_computing_structure_refinement 'SHELXL97 (Sheldrick, 2008)'
_computing_structure_solution 'SHELXS97 (Sheldrick, 2008)'
_diffrn_ambient_temperature 298(2)
_diffrn_measured_fraction_theta_full 0.998
_diffrn_measured_fraction_theta_max 0.988
_diffrn_measurement_device_type 'Bruker APEXII CCD area-detector'
_diffrn_measurement_method '\f and \w'
_diffrn_radiation_monochromator graphite
_diffrn_radiation_source 'fine-focus sealed tube'
_diffrn_radiation_type MoK\a
_diffrn_radiation_wavelength 0.71073
_diffrn_reflns_av_R_equivalents 0.0353
_diffrn_reflns_av_sigmaI/netI 0.0523
_diffrn_reflns_limit_h_max 11
_diffrn_reflns_limit_h_min -9
_diffrn_reflns_limit_k_max 20
_diffrn_reflns_limit_k_min -18
_diffrn_reflns_limit_l_max 22
_diffrn_reflns_limit_l_min -22
_diffrn_reflns_number 16782
_diffrn_reflns_theta_full 25.00
_diffrn_reflns_theta_max 28.30
_diffrn_reflns_theta_min 1.78
_exptl_absorpt_coefficient_mu 0.077
_exptl_absorpt_correction_T_max 0.9833
_exptl_absorpt_correction_T_min 0.9685
_exptl_absorpt_correction_type multi-scan
_exptl_absorpt_process_details '(SADABS; Bruker, 2004)'
_exptl_crystal_colour colourless
_exptl_crystal_density_diffrn 1.230
_exptl_crystal_density_method 'not measured'
_exptl_crystal_description block
_exptl_crystal_F_000 880
_exptl_crystal_size_max 0.42
_exptl_crystal_size_mid 0.34
_exptl_crystal_size_min 0.22
_refine_diff_density_max 0.179
_refine_diff_density_min -0.187
_refine_ls_extinction_method none
_refine_ls_goodness_of_fit_ref 1.015
_refine_ls_hydrogen_treatment constr
_refine_ls_matrix_type full
_refine_ls_number_parameters 290
_refine_ls_number_reflns 5549
_refine_ls_number_restraints 0
_refine_ls_restrained_S_all 1.015
_refine_ls_R_factor_all 0.1170
_refine_ls_R_factor_gt 0.0515
_refine_ls_shift/su_max 0.000
_refine_ls_shift/su_mean 0.000
_refine_ls_structure_factor_coef Fsqd
_refine_ls_weighting_details 'calc w = 1/[\s^2^(Fo^2^)+(0.0566P)^2^+0.2960P] where P=(Fo^2^+2Fc^2^)/3'
_refine_ls_weighting_scheme calc
_refine_ls_wR_factor_gt 0.1141
_refine_ls_wR_factor_ref 0.1418
_reflns_number_gt 2944
_reflns_number_total 5549
_reflns_threshold_expression I>2\s(I)
_cod_data_source_file hb5706.cif
_cod_data_source_block I
_cod_original_sg_symbol_H-M 'P 21/c'
_cod_database_code 2227585
_cod_database_fobs_code 2227585

loop_
_symmetry_equiv_pos_as_xyz
'x, y, z'
'-x, y+1/2, -z+1/2'
'-x, -y, -z'
'x, -y-1/2, z-1/2'

loop_
_atom_site_type_symbol
_atom_site_label
_atom_site_fract_x
_atom_site_fract_y
_atom_site_fract_z
_atom_site_U_iso_or_equiv
_atom_site_adp_type
_atom_site_calc_flag
_atom_site_refinement_flags
_atom_site_occupancy
_atom_site_disorder_assembly
_atom_site_disorder_group
C C1 0.2530(2) 0.32056(11) 0.28710(10) 0.0505(5) Uani d . 1 . .
C C2 0.3044(2) 0.27558(11) 0.21910(10) 0.0523(5) Uani d . 1 . .
C C3 0.4124(3) 0.21283(14) 0.21511(14) 0.0848(7) Uani d . 1 . .
H H3 0.4681 0.1887 0.2621 0.102 Uiso calc R 1 . .
C C4 0.4365(4) 0.18600(16) 0.13784(16) 0.1013(9) Uani d . 1 . .
H H4 0.5112 0.1445 0.1344 0.122 Uiso calc R 1 . .
C C5 0.3546(3) 0.21865(15) 0.06826(14) 0.0845(7) Uani d . 1 . .
H H5 0.3733 0.1985 0.0185 0.101 Uiso calc R 1 . .
C C6 0.1491(3) 0.32230(14) 0.00346(11) 0.0643(6) Uani d . 1 . .
H H6 0.1588 0.3072 -0.0492 0.077 Uiso calc R 1 . .
C C7 0.0454(2) 0.38280(14) 0.01609(11) 0.0631(6) Uani d . 1 . .
H H7 -0.0157 0.4080 -0.0288 0.076 Uiso calc R 1 . .
C C8 0.0257(2) 0.40942(12) 0.09475(11) 0.0549(5) Uani d . 1 . .
H H8 -0.0478 0.4506 0.1012 0.066 Uiso calc R 1 . .
C C9 0.11632(19) 0.37362(10) 0.16061(9) 0.0413(4) Uani d . 1 . .
C C10 0.2211(2) 0.31009(10) 0.14725(9) 0.0430(4) Uani d . 1 . .
C C11 0.2423(2) 0.28227(12) 0.06998(10) 0.0555(5) Uani d . 1 . .
C C12 0.13015(19) 0.38914(10) 0.25123(9) 0.0414(4) Uani d . 1 . .
C C13 0.19337(19) 0.47786(10) 0.28373(9) 0.0402(4) Uani d . 1 . .
H H13 0.2961 0.4699 0.3181 0.048 Uiso calc R 1 . .
C C14 0.0763(2) 0.50907(11) 0.33801(10) 0.0497(5) Uani d . 1 . .
H H14 -0.0009 0.5458 0.3051 0.060 Uiso calc R 1 . .
C C15 -0.0067(2) 0.42866(13) 0.35599(12) 0.0637(6) Uani d . 1 . .
H H15A 0.0552 0.3972 0.4000 0.076 Uiso calc R 1 . .
H H15B -0.1090 0.4407 0.3697 0.076 Uiso calc R 1 . .
C C16 0.2127(2) 0.53926(11) 0.21632(10) 0.0447(4) Uani d . 1 . .
C C17 0.35855(19) 0.53647(11) 0.17984(9) 0.0437(4) Uani d . 1 . .
C C18 0.4852(2) 0.48560(13) 0.20867(12) 0.0612(5) Uani d . 1 . .
H H18 0.4812 0.4498 0.2524 0.073 Uiso calc R 1 . .
C C19 0.6179(3) 0.48749(17) 0.17315(16) 0.0906(8) Uani d . 1 . .
H H19 0.7031 0.4531 0.1929 0.109 Uiso calc R 1 . .
C C20 0.6240(3) 0.53984(19) 0.10893(17) 0.1026(9) Uani d . 1 . .
H H20 0.7140 0.5412 0.0854 0.123 Uiso calc R 1 . .
C C21 0.5004(3) 0.58984(18) 0.07900(14) 0.0889(8) Uani d . 1 . .
H H21 0.5055 0.6248 0.0348 0.107 Uiso calc R 1 . .
C C22 0.3676(2) 0.58877(13) 0.11399(11) 0.0625(5) Uani d . 1 . .
H H22 0.2831 0.6233 0.0934 0.075 Uiso calc R 1 . .
C C23 0.1560(2) 0.55919(11) 0.41019(11) 0.0495(5) Uani d . 1 . .
C C24 0.1259(3) 0.64403(13) 0.41745(13) 0.0690(6) Uani d . 1 . .
H H24 0.0502 0.6700 0.3791 0.083 Uiso calc R 1 . .
C C25 0.2064(3) 0.69126(16) 0.48084(18) 0.0879(8) Uani d . 1 . .
H H25 0.1839 0.7484 0.4845 0.105 Uiso calc R 1 . .
C C26 0.3172(3) 0.65544(18) 0.53761(16) 0.0827(7) Uani d . 1 . .
H H26 0.3726 0.6878 0.5794 0.099 Uiso calc R 1 . .
C C27 0.3463(3) 0.57130(17) 0.53253(13) 0.0767(7) Uani d . 1 . .
H H27 0.4204 0.5456 0.5719 0.092 Uiso calc R 1 . .
C C28 0.2670(2) 0.52382(14) 0.46946(12) 0.0649(6) Uani d . 1 . .
H H28 0.2890 0.4665 0.4669 0.078 Uiso calc R 1 . .
C C29 -0.0869(3) 0.29814(14) 0.28011(14) 0.0825(7) Uani d . 1 . .
H H29A -0.0220 0.2644 0.3202 0.124 Uiso calc R 1 . .
H H29B -0.0912 0.2728 0.2276 0.124 Uiso calc R 1 . .
H H29C -0.1908 0.3015 0.2928 0.124 Uiso calc R 1 . .
N N1 -0.02068(18) 0.38299(10) 0.27962(9) 0.0565(4) Uani d . 1 . .
O O2 0.29920(19) 0.30958(9) 0.35906(7) 0.0752(4) Uani d . 1 . .
O O3 0.10953(17) 0.58979(9) 0.19095(8) 0.0704(4) Uani d . 1 . .

loop_
_atom_site_aniso_label
_atom_site_aniso_U_11
_atom_site_aniso_U_22
_atom_site_aniso_U_33
_atom_site_aniso_U_12
_atom_site_aniso_U_13
_atom_site_aniso_U_23
C1 0.0700(12) 0.0418(10) 0.0407(10) 0.0002(9) 0.0121(8) 0.0050(8)
C2 0.0703(12) 0.0418(10) 0.0463(10) 0.0078(10) 0.0138(9) 0.0029(8)
C3 0.1170(19) 0.0658(15) 0.0715(14) 0.0422(14) 0.0160(13) 0.0069(12)
C4 0.135(2) 0.0850(18) 0.0903(19) 0.0531(17) 0.0388(17) -0.0077(15)
C5 0.1157(19) 0.0786(16) 0.0668(15) 0.0179(15) 0.0375(14) -0.0189(13)
C6 0.0806(15) 0.0741(15) 0.0382(10) -0.0217(12) 0.0106(10) -0.0067(10)
C7 0.0625(13) 0.0805(15) 0.0414(10) -0.0169(12) -0.0050(9) 0.0092(10)
C8 0.0464(10) 0.0618(12) 0.0555(11) -0.0014(9) 0.0062(8) 0.0051(9)
C9 0.0441(9) 0.0410(10) 0.0398(9) -0.0050(8) 0.0098(7) 0.0027(7)
C10 0.0528(10) 0.0395(10) 0.0386(9) -0.0040(8) 0.0129(7) -0.0022(7)
C11 0.0707(12) 0.0539(12) 0.0455(10) -0.0071(10) 0.0198(9) -0.0088(9)
C12 0.0501(10) 0.0378(9) 0.0396(8) 0.0014(8) 0.0175(7) 0.0017(7)
C13 0.0441(9) 0.0386(9) 0.0415(8) 0.0031(7) 0.0172(7) 0.0002(7)
C14 0.0521(10) 0.0487(11) 0.0541(10) 0.0063(9) 0.0252(8) -0.0007(8)
C15 0.0715(13) 0.0652(13) 0.0648(12) -0.0122(11) 0.0412(10) -0.0122(10)
C16 0.0509(10) 0.0371(10) 0.0484(10) 0.0014(9) 0.0153(8) -0.0006(8)
C17 0.0460(10) 0.0441(10) 0.0435(9) -0.0115(8) 0.0149(7) -0.0033(8)
C18 0.0554(12) 0.0624(13) 0.0707(12) 0.0027(10) 0.0244(10) 0.0129(10)
C19 0.0621(14) 0.1001(19) 0.119(2) 0.0144(13) 0.0434(14) 0.0281(16)
C20 0.0779(17) 0.128(2) 0.118(2) 0.0117(18) 0.0625(16) 0.0354(19)
C21 0.0830(17) 0.117(2) 0.0747(15) -0.0113(16) 0.0368(13) 0.0311(15)
C22 0.0587(12) 0.0762(14) 0.0537(11) -0.0109(11) 0.0126(9) 0.0105(10)
C23 0.0562(11) 0.0480(11) 0.0510(10) 0.0038(9) 0.0284(9) -0.0048(8)
C24 0.0813(15) 0.0529(13) 0.0771(14) 0.0102(11) 0.0261(11) -0.0052(11)
C25 0.106(2) 0.0577(15) 0.109(2) -0.0035(14) 0.0435(17) -0.0292(15)
C26 0.0799(17) 0.096(2) 0.0821(16) -0.0169(15) 0.0407(14) -0.0399(15)
C27 0.0698(14) 0.106(2) 0.0576(13) 0.0073(13) 0.0194(11) -0.0129(13)
C28 0.0769(14) 0.0605(13) 0.0610(12) 0.0120(11) 0.0228(11) -0.0084(10)
C29 0.0991(17) 0.0744(16) 0.0854(16) -0.0376(14) 0.0483(13) -0.0165(12)
N1 0.0604(10) 0.0557(10) 0.0611(10) -0.0151(8) 0.0322(8) -0.0083(7)
O2 0.1194(12) 0.0654(9) 0.0392(7) 0.0163(8) 0.0087(7) 0.0095(6)
O3 0.0751(9) 0.0600(9) 0.0827(10) 0.0249(8) 0.0324(7) 0.0237(8)

loop_
_atom_type_symbol
_atom_type_description
_atom_type_scat_dispersion_real
_atom_type_scat_dispersion_imag
_atom_type_scat_source
C C 0.0033 0.0016 'International Tables Vol C Tables 4.2.6.8 and 6.1.1.4'
H H 0.0000 0.0000 'International Tables Vol C Tables 4.2.6.8 and 6.1.1.4'
N N 0.0061 0.0033 'International Tables Vol C Tables 4.2.6.8 and 6.1.1.4'
O O 0.0106 0.0060 'International Tables Vol C Tables 4.2.6.8 and 6.1.1.4'

loop_
_geom_angle_atom_site_label_1
_geom_angle_atom_site_label_2
_geom_angle_atom_site_label_3
_geom_angle_site_symmetry_1
_geom_angle_site_symmetry_3
_geom_angle
_geom_angle_publ_flag
O2 C1 C2 . . 127.16(17) ?
O2 C1 C12 . . 124.49(16) ?
C2 C1 C12 . . 108.31(14) ?
C3 C2 C10 . . 119.66(17) ?
C3 C2 C1 . . 133.22(18) ?
C10 C2 C1 . . 107.11(15) ?
C2 C3 C4 . . 118.1(2) ?
C2 C3 H3 . . 120.9 ?
C4 C3 H3 . . 120.9 ?
C5 C4 C3 . . 122.3(2) ?
C5 C4 H4 . . 118.9 ?
C3 C4 H4 . . 118.9 ?
C4 C5 C11 . . 121.20(19) ?
C4 C5 H5 . . 119.4 ?
C11 C5 H5 . . 119.4 ?
C7 C6 C11 . . 120.06(17) ?
C7 C6 H6 . . 120.0 ?
C11 C6 H6 . . 120.0 ?
C6 C7 C8 . . 122.84(18) ?
C6 C7 H7 . . 118.6 ?
C8 C7 H7 . . 118.6 ?
C9 C8 C7 . . 118.87(18) ?
C9 C8 H8 . . 120.6 ?
C7 C8 H8 . . 120.6 ?
C8 C9 C10 . . 118.02(15) ?
C8 C9 C12 . . 132.51(16) ?
C10 C9 C12 . . 109.46(13) ?
C9 C10 C2 . . 113.33(14) ?
C9 C10 C11 . . 124.21(16) ?
C2 C10 C11 . . 122.45(16) ?
C5 C11 C10 . . 116.29(18) ?
C5 C11 C6 . . 127.74(18) ?
C10 C11 C6 . . 115.96(18) ?
N1 C12 C9 . . 112.92(13) ?
N1 C12 C1 . . 114.40(13) ?
C9 C12 C1 . . 101.69(12) ?
N1 C12 C13 . . 102.93(12) ?
C9 C12 C13 . . 116.96(13) ?
C1 C12 C13 . . 108.34(13) ?
C16 C13 C14 . . 113.29(13) ?
C16 C13 C12 . . 113.06(13) ?
C14 C13 C12 . . 105.31(13) ?
C16 C13 H13 . . 108.3 ?
C14 C13 H13 . . 108.3 ?
C12 C13 H13 . . 108.3 ?
C23 C14 C15 . . 116.74(15) ?
C23 C14 C13 . . 112.37(14) ?
C15 C14 C13 . . 103.08(14) ?
C23 C14 H14 . . 108.1 ?
C15 C14 H14 . . 108.1 ?
C13 C14 H14 . . 108.1 ?
N1 C15 C14 . . 102.41(14) ?
N1 C15 H15A . . 111.3 ?
C14 C15 H15A . . 111.3 ?
N1 C15 H15B . . 111.3 ?
C14 C15 H15B . . 111.3 ?
H15A C15 H15B . . 109.2 ?
O3 C16 C17 . . 119.76(15) ?
O3 C16 C13 . . 120.78(15) ?
C17 C16 C13 . . 119.45(15) ?
C18 C17 C22 . . 118.44(17) ?
C18 C17 C16 . . 123.43(15) ?
C22 C17 C16 . . 118.12(16) ?
C17 C18 C19 . . 120.42(19) ?
C17 C18 H18 . . 119.8 ?
C19 C18 H18 . . 119.8 ?
C20 C19 C18 . . 119.9(2) ?
C20 C19 H19 . . 120.0 ?
C18 C19 H19 . . 120.0 ?
C21 C20 C19 . . 120.8(2) ?
C21 C20 H20 . . 119.6 ?
C19 C20 H20 . . 119.6 ?
C20 C21 C22 . . 119.9(2) ?
C20 C21 H21 . . 120.0 ?
C22 C21 H21 . . 120.0 ?
C21 C22 C17 . . 120.5(2) ?
C21 C22 H22 . . 119.7 ?
C17 C22 H22 . . 119.7 ?
C28 C23 C24 . . 116.91(19) ?
C28 C23 C14 . . 121.96(17) ?
C24 C23 C14 . . 121.06(18) ?
C23 C24 C25 . . 121.1(2) ?
C23 C24 H24 . . 119.4 ?
C25 C24 H24 . . 119.4 ?
C26 C25 C24 . . 120.9(2) ?
C26 C25 H25 . . 119.5 ?
C24 C25 H25 . . 119.5 ?
C25 C26 C27 . . 118.9(2) ?
C25 C26 H26 . . 120.6 ?
C27 C26 H26 . . 120.6 ?
C26 C27 C28 . . 120.5(2) ?
C26 C27 H27 . . 119.7 ?
C28 C27 H27 . . 119.7 ?
C23 C28 C27 . . 121.6(2) ?
C23 C28 H28 . . 119.2 ?
C27 C28 H28 . . 119.2 ?
N1 C29 H29A . . 109.5 ?
N1 C29 H29B . . 109.5 ?
H29A C29 H29B . . 109.5 ?
N1 C29 H29C . . 109.5 ?
H29A C29 H29C . . 109.5 ?
H29B C29 H29C . . 109.5 ?
C15 N1 C29 . . 115.24(15) ?
C15 N1 C12 . . 107.82(14) ?
C29 N1 C12 . . 115.72(15) ?

loop_
_geom_bond_atom_site_label_1
_geom_bond_atom_site_label_2
_geom_bond_site_symmetry_2
_geom_bond_distance
_geom_bond_publ_flag
C1 O2 . 1.2136(19) ?
C1 C2 . 1.473(2) ?
C1 C12 . 1.565(2) ?
C2 C3 . 1.373(3) ?
C2 C10 . 1.402(2) ?
C3 C4 . 1.409(3) ?
C3 H3 . 0.9300 ?
C4 C5 . 1.357(3) ?
C4 H4 . 0.9300 ?
C5 C11 . 1.403(3) ?
C5 H5 . 0.9300 ?
C6 C7 . 1.353(3) ?
C6 C11 . 1.408(3) ?
C6 H6 . 0.9300 ?
C7 C8 . 1.418(3) ?
C7 H7 . 0.9300 ?
C8 C9 . 1.361(2) ?
C8 H8 . 0.9300 ?
C9 C10 . 1.397(2) ?
C9 C12 . 1.519(2) ?
C10 C11 . 1.406(2) ?
C12 N1 . 1.465(2) ?
C12 C13 . 1.571(2) ?
C13 C16 . 1.519(2) ?
C13 C14 . 1.551(2) ?
C13 H13 . 0.9800 ?
C14 C23 . 1.509(2) ?
C14 C15 . 1.516(3) ?
C14 H14 . 0.9800 ?
C15 N1 . 1.454(2) ?
C15 H15A . 0.9700 ?
C15 H15B . 0.9700 ?
C16 O3 . 1.219(2) ?
C16 C17 . 1.492(2) ?
C17 C18 . 1.379(3) ?
C17 C22 . 1.390(2) ?
C18 C19 . 1.379(3) ?
C18 H18 . 0.9300 ?
C19 C20 . 1.364(3) ?
C19 H19 . 0.9300 ?
C20 C21 . 1.355(3) ?
C20 H20 . 0.9300 ?
C21 C22 . 1.375(3) ?
C21 H21 . 0.9300 ?
C22 H22 . 0.9300 ?
C23 C28 . 1.375(3) ?
C23 C24 . 1.378(3) ?
C24 C25 . 1.384(3) ?
C24 H24 . 0.9300 ?
C25 C26 . 1.353(3) ?
C25 H25 . 0.9300 ?
C26 C27 . 1.361(3) ?
C26 H26 . 0.9300 ?
C27 C28 . 1.379(3) ?
C27 H27 . 0.9300 ?
C28 H28 . 0.9300 ?
C29 N1 . 1.461(2) ?
C29 H29A . 0.9600 ?
C29 H29B . 0.9600 ?
C29 H29C . 0.9600 ?

loop_
_geom_hbond_atom_site_label_D
_geom_hbond_atom_site_label_H
_geom_hbond_atom_site_label_A
_geom_hbond_site_symmetry_A
_geom_hbond_distance_DH
_geom_hbond_distance_HA
_geom_hbond_distance_DA
_geom_hbond_angle_DHA
C3 H3 Cg5 2_645 0.93 2.85 3.638(2) 144

loop_
_geom_torsion_atom_site_label_1
_geom_torsion_atom_site_label_2
_geom_torsion_atom_site_label_3
_geom_torsion_atom_site_label_4
_geom_torsion_site_symmetry_1
_geom_torsion_site_symmetry_2
_geom_torsion_site_symmetry_3
_geom_torsion_site_symmetry_4
_geom_torsion
_geom_torsion_publ_flag
O2 C1 C2 C3 . . . . -0.6(4) ?
C12 C1 C2 C3 . . . . 177.3(2) ?
O2 C1 C2 C10 . . . . -179.13(18) ?
C12 C1 C2 C10 . . . . -1.20(19) ?
C10 C2 C3 C4 . . . . 0.7(3) ?
C1 C2 C3 C4 . . . . -177.7(2) ?
C2 C3 C4 C5 . . . . -1.5(4) ?
C3 C4 C5 C11 . . . . 0.9(4) ?
C11 C6 C7 C8 . . . . 0.6(3) ?
C6 C7 C8 C9 . . . . 0.9(3) ?
C7 C8 C9 C10 . . . . -2.1(2) ?
C7 C8 C9 C12 . . . . 177.34(17) ?
C8 C9 C10 C2 . . . . -177.88(16) ?
C12 C9 C10 C2 . . . . 2.6(2) ?
C8 C9 C10 C11 . . . . 1.9(3) ?
C12 C9 C10 C11 . . . . -177.67(16) ?
C3 C2 C10 C9 . . . . -179.55(18) ?
C1 C2 C10 C9 . . . . -0.8(2) ?
C3 C2 C10 C11 . . . . 0.7(3) ?
C1 C2 C10 C11 . . . . 179.43(16) ?
C4 C5 C11 C10 . . . . 0.5(3) ?
C4 C5 C11 C6 . . . . 179.7(2) ?
C9 C10 C11 C5 . . . . 179.02(18) ?
C2 C10 C11 C5 . . . . -1.3(3) ?
C9 C10 C11 C6 . . . . -0.4(3) ?
C2 C10 C11 C6 . . . . 179.36(17) ?
C7 C6 C11 C5 . . . . 179.8(2) ?
C7 C6 C11 C10 . . . . -0.9(3) ?
C8 C9 C12 N1 . . . . 54.5(2) ?
C10 C9 C12 N1 . . . . -126.08(15) ?
C8 C9 C12 C1 . . . . 177.53(18) ?
C10 C9 C12 C1 . . . . -3.02(17) ?
C8 C9 C12 C13 . . . . -64.7(2) ?
C10 C9 C12 C13 . . . . 114.74(16) ?
O2 C1 C12 N1 . . . . -57.4(2) ?
C2 C1 C12 N1 . . . . 124.57(15) ?
O2 C1 C12 C9 . . . . -179.48(18) ?
C2 C1 C12 C9 . . . . 2.53(17) ?
O2 C1 C12 C13 . . . . 56.7(2) ?
C2 C1 C12 C13 . . . . -121.27(15) ?
N1 C12 C13 C16 . . . . -117.34(15) ?
C9 C12 C13 C16 . . . . 7.1(2) ?
C1 C12 C13 C16 . . . . 121.15(15) ?
N1 C12 C13 C14 . . . . 6.86(16) ?
C9 C12 C13 C14 . . . . 131.26(14) ?
C1 C12 C13 C14 . . . . -114.66(14) ?
C16 C13 C14 C23 . . . . -90.89(18) ?
C12 C13 C14 C23 . . . . 145.06(14) ?
C16 C13 C14 C15 . . . . 142.59(16) ?
C12 C13 C14 C15 . . . . 18.54(17) ?
C23 C14 C15 N1 . . . . -161.09(15) ?
C13 C14 C15 N1 . . . . -37.41(19) ?
C14 C13 C16 O3 . . . . -24.2(2) ?
C12 C13 C16 O3 . . . . 95.49(18) ?
C14 C13 C16 C17 . . . . 156.88(14) ?
C12 C13 C16 C17 . . . . -83.41(18) ?
O3 C16 C17 C18 . . . . 175.23(18) ?
C13 C16 C17 C18 . . . . -5.9(2) ?
O3 C16 C17 C22 . . . . -3.9(2) ?
C13 C16 C17 C22 . . . . 174.97(16) ?
C22 C17 C18 C19 . . . . 0.6(3) ?
C16 C17 C18 C19 . . . . -178.6(2) ?
C17 C18 C19 C20 . . . . -0.1(4) ?
C18 C19 C20 C21 . . . . -0.5(4) ?
C19 C20 C21 C22 . . . . 0.7(4) ?
C20 C21 C22 C17 . . . . -0.2(4) ?
C18 C17 C22 C21 . . . . -0.4(3) ?
C16 C17 C22 C21 . . . . 178.81(19) ?
C15 C14 C23 C28 . . . . 55.7(2) ?
C13 C14 C23 C28 . . . . -63.1(2) ?
C15 C14 C23 C24 . . . . -127.57(19) ?
C13 C14 C23 C24 . . . . 113.66(18) ?
C28 C23 C24 C25 . . . . 1.2(3) ?
C14 C23 C24 C25 . . . . -175.76(18) ?
C23 C24 C25 C26 . . . . 0.0(3) ?
C24 C25 C26 C27 . . . . -1.4(4) ?
C25 C26 C27 C28 . . . . 1.6(3) ?
C24 C23 C28 C27 . . . . -1.0(3) ?
C14 C23 C28 C27 . . . . 175.89(17) ?
C26 C27 C28 C23 . . . . -0.4(3) ?
C14 C15 N1 C29 . . . . 175.49(17) ?
C14 C15 N1 C12 . . . . 44.53(19) ?
C9 C12 N1 C15 . . . . -158.77(15) ?
C1 C12 N1 C15 . . . . 85.56(17) ?
C13 C12 N1 C15 . . . . -31.75(17) ?
C9 C12 N1 C29 . . . . 70.5(2) ?
C1 C12 N1 C29 . . . . -45.1(2) ?
C13 C12 N1 C29 . . . . -162.45(16) ?
